data_4079248
loop_
_publ_author_name
'Slivarichova, Miriam'
'Reading, Eamonn'
'Haddow, Mairi F.'
'Othman, Hafiizah'
'Owen, Gareth R.'

_publ_section_title
;
 Silver and Palladium Complexes Containing Ditopic N-Heterocyclic
 Carbene--Thione Ligands
;
_journal_issue 18
_journal_name_full Organometallics
_journal_page_first 6595
_journal_paper_doi 10.1021/om300615e
_journal_volume 31
_journal_year 2012
_chemical_formula_moiety 'C18 H26 Ag2 Br4 N8 S2'
_chemical_formula_sum 'C18 H26 Ag2 Br4 N8 S2'
_chemical_formula_weight 953.97
_chemical_name_common Complex_5.HBr
_chemical_name_systematic
; 
 ? 
;
_space_group_IT_number 2
_symmetry_cell_setting triclinic
_symmetry_space_group_name_Hall '-P 1'
_symmetry_space_group_name_H-M 'P -1'
_atom_sites_solution_hydrogens geom
_atom_sites_solution_primary direct
_atom_sites_solution_secondary difmap
_audit_creation_method SHELXL-97
_cell_angle_alpha 66.577(2)
_cell_angle_beta 68.908(2)
_cell_angle_gamma 64.231(2)
_cell_formula_units_Z 1
_cell_length_a 9.3422(5)
_cell_length_b 9.4522(5)
_cell_length_c 10.2640(5)
_cell_measurement_reflns_used 8129
_cell_measurement_temperature 100(2)
_cell_measurement_theta_max 27.56
_cell_measurement_theta_min 2.73
_cell_volume 729.52(7)
_computing_cell_refinement 'Bruker Apex II'
_computing_data_collection 'Bruker Apex II'
_computing_data_reduction 'Bruker SAINT'
_computing_molecular_graphics 'Bruker ShelXTL'
_computing_publication_material 'Bruker ShelXTL'
_computing_structure_refinement 'SHELXL-97 (Sheldrick, 2008)'
_computing_structure_solution 'SHELXS-97 (Sheldrick, 2008)'
_diffrn_ambient_temperature 100(2)
_diffrn_measured_fraction_theta_full 0.993
_diffrn_measured_fraction_theta_max 0.993
_diffrn_measurement_device_type 'Bruker Apex II kappa CCD area detector'
_diffrn_measurement_method 'phi and omega scans'
_diffrn_radiation_monochromator graphite
_diffrn_radiation_source 'fine-focus sealed tube'
_diffrn_radiation_type MoK\a
_diffrn_radiation_wavelength 0.71073
_diffrn_reflns_av_R_equivalents 0.0237
_diffrn_reflns_av_sigmaI/netI 0.0219
_diffrn_reflns_limit_h_max 12
_diffrn_reflns_limit_h_min -11
_diffrn_reflns_limit_k_max 12
_diffrn_reflns_limit_k_min -11
_diffrn_reflns_limit_l_max 13
_diffrn_reflns_limit_l_min -13
_diffrn_reflns_number 12257
_diffrn_reflns_theta_full 27.56
_diffrn_reflns_theta_max 27.56
_diffrn_reflns_theta_min 2.50
_exptl_absorpt_coefficient_mu 6.986
_exptl_absorpt_correction_T_max 0.1512
_exptl_absorpt_correction_T_min 0.0829
_exptl_absorpt_correction_type multi-scan
_exptl_absorpt_process_details 'SADABS V2008/1'
_exptl_crystal_colour colourless
_exptl_crystal_density_diffrn 2.171
_exptl_crystal_density_method 'not measured'
_exptl_crystal_description block
_exptl_crystal_F_000 456
_exptl_crystal_size_max 0.11
_exptl_crystal_size_mid 0.08
_exptl_crystal_size_min 0.06
_refine_diff_density_max 0.594
_refine_diff_density_min -0.399
_refine_diff_density_rms 0.076
_refine_ls_extinction_method none
_refine_ls_goodness_of_fit_ref 1.040
_refine_ls_hydrogen_treatment constr
_refine_ls_matrix_type full
_refine_ls_number_parameters 156
_refine_ls_number_reflns 3344
_refine_ls_number_restraints 0
_refine_ls_restrained_S_all 1.040
_refine_ls_R_factor_all 0.0193
_refine_ls_R_factor_gt 0.0173
_refine_ls_shift/su_max 0.002
_refine_ls_shift/su_mean 0.000
_refine_ls_structure_factor_coef Fsqd
_refine_ls_weighting_details 'calc w=1/[\s^2^(Fo^2^)+(0.0160P)^2^+0.4420P] where P=(Fo^2^+2Fc^2^)/3'
_refine_ls_weighting_scheme calc
_refine_ls_wR_factor_gt 0.0399
_refine_ls_wR_factor_ref 0.0409
_reflns_number_gt 3116
_reflns_number_total 3344
_reflns_threshold_expression >2sigma(I)
_cod_data_source_file om300615e_si_002.cif
_cod_data_source_block complex_5.HBr_ms22_0m
_cod_original_sg_symbol_Hall -P1
_cod_original_sg_symbol_H-M P-1
_cod_database_code 4079248

loop_
_symmetry_equiv_pos_as_xyz
'x, y, z'
'-x, -y, -z'

loop_
_atom_site_label
_atom_site_type_symbol
_atom_site_fract_x
_atom_site_fract_y
_atom_site_fract_z
_atom_site_U_iso_or_equiv
_atom_site_adp_type
_atom_site_occupancy
_atom_site_symmetry_multiplicity
_atom_site_calc_flag
_atom_site_refinement_flags
Ag1 Ag 0.492938(19) 0.583970(19) 0.826709(17) 0.02144(5) Uani 1 1 d .
Br1 Br 0.27193(2) 0.83826(3) 0.69035(2) 0.02255(6) Uani 1 1 d .
Br2 Br 0.40108(2) 0.32629(2) 1.00587(2) 0.01889(5) Uani 1 1 d .
C1 C 0.8923(2) 0.4836(2) 0.7213(2) 0.0161(4) Uani 1 1 d .
C2 C 0.8890(3) 0.2141(2) 0.9007(2) 0.0228(4) Uani 1 1 d .
H2A H 0.7732 0.2498 0.9017 0.034 Uiso 1 1 calc R
H2B H 0.9041 0.1622 1.0008 0.034 Uiso 1 1 calc R
H2C H 0.9532 0.1350 0.8441 0.034 Uiso 1 1 calc R
C3 C 1.0512(2) 0.3799(3) 0.8799(2) 0.0209(4) Uani 1 1 d .
H3 H 1.1024 0.3081 0.9586 0.025 Uiso 1 1 calc R
C4 C 1.0706(2) 0.5224(3) 0.7932(2) 0.0211(4) Uani 1 1 d .
H4 H 1.1386 0.5705 0.7978 0.025 Uiso 1 1 calc R
C5 C 0.9500(3) 0.7430(2) 0.5852(2) 0.0214(4) Uani 1 1 d .
H5A H 0.9227 0.7383 0.5027 0.026 Uiso 1 1 calc R
H5B H 1.0535 0.7661 0.5480 0.026 Uiso 1 1 calc R
C6 C 0.6621(2) 0.9233(2) 0.6477(2) 0.0181(4) Uani 1 1 d .
H6 H 0.6139 0.8754 0.6168 0.022 Uiso 1 1 calc R
C7 C 0.4087(3) 1.1409(3) 0.7240(3) 0.0313(5) Uani 1 1 d .
H7A H 0.3867 1.2301 0.6350 0.047 Uiso 1 1 calc R
H7B H 0.3728 1.1867 0.8055 0.047 Uiso 1 1 calc R
H7C H 0.3494 1.0677 0.7453 0.047 Uiso 1 1 calc R
C8 C 0.6946(3) 1.0831(3) 0.7342(2) 0.0250(5) Uani 1 1 d .
H8 H 0.6709 1.1679 0.7743 0.030 Uiso 1 1 calc R
C9 C 0.8427(3) 0.9745(3) 0.6972(2) 0.0242(5) Uani 1 1 d .
H9 H 0.9433 0.9672 0.7068 0.029 Uiso 1 1 calc R
N1 N 0.9431(2) 0.3554(2) 0.83460(18) 0.0167(3) Uani 1 1 d .
N2 N 0.9720(2) 0.5867(2) 0.69498(18) 0.0177(3) Uani 1 1 d .
N3 N 0.8202(2) 0.8758(2) 0.64258(18) 0.0180(3) Uani 1 1 d .
N4 N 0.5839(2) 1.0486(2) 0.70330(18) 0.0195(4) Uani 1 1 d .
S1 S 0.75901(6) 0.51094(6) 0.62897(5) 0.01910(10) Uani 1 1 d .

loop_
_atom_site_aniso_label
_atom_site_aniso_U_11
_atom_site_aniso_U_22
_atom_site_aniso_U_33
_atom_site_aniso_U_23
_atom_site_aniso_U_13
_atom_site_aniso_U_12
Ag1 0.01762(8) 0.02322(9) 0.02269(8) -0.00602(6) -0.00532(6) -0.00617(7)
Br1 0.01881(11) 0.02469(12) 0.02314(11) -0.00134(8) -0.00873(8) -0.00830(9)
Br2 0.01875(10) 0.02159(11) 0.01812(10) -0.00617(8) -0.00401(8) -0.00812(8)
C1 0.0142(9) 0.0147(9) 0.0176(9) -0.0077(7) -0.0018(7) -0.0021(8)
C2 0.0258(11) 0.0161(10) 0.0259(11) -0.0037(8) -0.0065(9) -0.0082(9)
C3 0.0143(10) 0.0234(11) 0.0230(10) -0.0096(8) -0.0063(8) -0.0004(8)
C4 0.0141(10) 0.0247(11) 0.0258(11) -0.0132(9) -0.0025(8) -0.0041(8)
C5 0.0212(11) 0.0159(10) 0.0223(10) -0.0065(8) -0.0002(8) -0.0050(8)
C6 0.0206(10) 0.0164(10) 0.0178(10) -0.0044(8) -0.0056(8) -0.0061(8)
C7 0.0195(11) 0.0318(13) 0.0457(14) -0.0203(11) -0.0112(10) -0.0003(10)
C8 0.0221(11) 0.0240(11) 0.0346(12) -0.0151(9) -0.0086(9) -0.0053(9)
C9 0.0191(10) 0.0227(11) 0.0346(12) -0.0125(9) -0.0071(9) -0.0059(9)
N1 0.0154(8) 0.0137(8) 0.0200(8) -0.0060(6) -0.0044(7) -0.0027(7)
N2 0.0148(8) 0.0160(8) 0.0206(8) -0.0065(7) -0.0018(7) -0.0043(7)
N3 0.0183(8) 0.0142(8) 0.0182(8) -0.0045(6) -0.0012(7) -0.0052(7)
N4 0.0166(8) 0.0180(9) 0.0235(9) -0.0080(7) -0.0056(7) -0.0029(7)
S1 0.0169(2) 0.0225(3) 0.0184(2) -0.00864(19) -0.00449(19) -0.0043(2)

loop_
_atom_type_symbol
_atom_type_description
_atom_type_scat_dispersion_real
_atom_type_scat_dispersion_imag
_atom_type_scat_source
C C 0.0033 0.0016 'International Tables Vol C Tables 4.2.6.8 and 6.1.1.4'
H H 0.0000 0.0000 'International Tables Vol C Tables 4.2.6.8 and 6.1.1.4'
N N 0.0061 0.0033 'International Tables Vol C Tables 4.2.6.8 and 6.1.1.4'
S S 0.1246 0.1234 'International Tables Vol C Tables 4.2.6.8 and 6.1.1.4'
Br Br -0.2901 2.4595 'International Tables Vol C Tables 4.2.6.8 and 6.1.1.4'
Ag Ag -0.8971 1.1015 'International Tables Vol C Tables 4.2.6.8 and 6.1.1.4'

loop_
_geom_angle_atom_site_label_1
_geom_angle_atom_site_label_2
_geom_angle_atom_site_label_3
_geom_angle
_geom_angle_site_symmetry_1
_geom_angle_site_symmetry_3
S1 Ag1 Br1 107.070(14) . .
S1 Ag1 Br2 113.940(14) . .
Br1 Ag1 Br2 116.563(9) . .
S1 Ag1 Br2 100.609(13) . 2_667
Br1 Ag1 Br2 111.695(9) . 2_667
Br2 Ag1 Br2 105.861(8) . 2_667
S1 Ag1 Ag1 119.043(13) . 2_667
Br1 Ag1 Ag1 132.536(10) . 2_667
Br2 Ag1 Ag1 54.443(6) . 2_667
Br2 Ag1 Ag1 51.418(7) 2_667 2_667
Ag1 Br2 Ag1 74.138(8) . 2_667
N1 C1 N2 105.33(16) . .
N1 C1 S1 127.74(15) . .
N2 C1 S1 126.93(15) . .
N1 C2 H2A 109.5 . .
N1 C2 H2B 109.5 . .
H2A C2 H2B 109.5 . .
N1 C2 H2C 109.5 . .
H2A C2 H2C 109.5 . .
H2B C2 H2C 109.5 . .
C4 C3 N1 107.79(18) . .
C4 C3 H3 126.1 . .
N1 C3 H3 126.1 . .
C3 C4 N2 106.67(18) . .
C3 C4 H4 126.7 . .
N2 C4 H4 126.7 . .
N2 C5 N3 111.75(16) . .
N2 C5 H5A 109.3 . .
N3 C5 H5A 109.3 . .
N2 C5 H5B 109.3 . .
N3 C5 H5B 109.3 . .
H5A C5 H5B 107.9 . .
N4 C6 N3 108.12(17) . .
N4 C6 H6 125.9 . .
N3 C6 H6 125.9 . .
N4 C7 H7A 109.5 . .
N4 C7 H7B 109.5 . .
H7A C7 H7B 109.5 . .
N4 C7 H7C 109.5 . .
H7A C7 H7C 109.5 . .
H7B C7 H7C 109.5 . .
C9 C8 N4 107.23(19) . .
C9 C8 H8 126.4 . .
N4 C8 H8 126.4 . .
C8 C9 N3 106.67(19) . .
C8 C9 H9 126.7 . .
N3 C9 H9 126.7 . .
C1 N1 C3 110.07(16) . .
C1 N1 C2 124.66(17) . .
C3 N1 C2 125.26(17) . .
C1 N2 C4 110.14(17) . .
C1 N2 C5 124.30(17) . .
C4 N2 C5 125.51(18) . .
C6 N3 C9 108.90(17) . .
C6 N3 C5 125.73(17) . .
C9 N3 C5 125.36(18) . .
C6 N4 C8 109.07(17) . .
C6 N4 C7 126.01(18) . .
C8 N4 C7 124.88(18) . .
C1 S1 Ag1 97.59(7) . .

loop_
_geom_bond_atom_site_label_1
_geom_bond_atom_site_label_2
_geom_bond_distance
_geom_bond_site_symmetry_2
Ag1 S1 2.6010(5) .
Ag1 Br1 2.6626(3) .
Ag1 Br2 2.6779(3) .
Ag1 Br2 2.7868(3) 2_667
Ag1 Ag1 3.2952(3) 2_667
Br2 Ag1 2.7869(3) 2_667
C1 N1 1.350(2) .
C1 N2 1.362(3) .
C1 S1 1.700(2) .
C2 N1 1.456(3) .
C2 H2A 0.9800 .
C2 H2B 0.9800 .
C2 H2C 0.9800 .
C3 C4 1.335(3) .
C3 N1 1.384(3) .
C3 H3 0.9500 .
C4 N2 1.389(3) .
C4 H4 0.9500 .
C5 N2 1.439(3) .
C5 N3 1.464(3) .
C5 H5A 0.9900 .
C5 H5B 0.9900 .
C6 N4 1.322(3) .
C6 N3 1.331(3) .
C6 H6 0.9500 .
C7 N4 1.463(3) .
C7 H7A 0.9800 .
C7 H7B 0.9800 .
C7 H7C 0.9800 .
C8 C9 1.346(3) .
C8 N4 1.374(3) .
C8 H8 0.9500 .
C9 N3 1.378(3) .
C9 H9 0.9500 .

loop_
_geom_torsion_atom_site_label_1
_geom_torsion_atom_site_label_2
_geom_torsion_atom_site_label_3
_geom_torsion_atom_site_label_4
_geom_torsion
_geom_torsion_site_symmetry_1
_geom_torsion_site_symmetry_4
S1 Ag1 Br2 Ag1 109.607(15) . 2_667
Br1 Ag1 Br2 Ag1 -124.869(11) . 2_667
Br2 Ag1 Br2 Ag1 0.0 2_667 2_667
N1 C3 C4 N2 0.7(2) . .
N4 C8 C9 N3 0.6(3) . .
N2 C1 N1 C3 1.0(2) . .
S1 C1 N1 C3 -179.62(15) . .
N2 C1 N1 C2 179.88(17) . .
S1 C1 N1 C2 -0.7(3) . .
C4 C3 N1 C1 -1.1(2) . .
C4 C3 N1 C2 -179.95(18) . .
N1 C1 N2 C4 -0.6(2) . .
S1 C1 N2 C4 -179.97(15) . .
N1 C1 N2 C5 -177.87(17) . .
S1 C1 N2 C5 2.7(3) . .
C3 C4 N2 C1 -0.1(2) . .
C3 C4 N2 C5 177.20(18) . .
N3 C5 N2 C1 90.3(2) . .
N3 C5 N2 C4 -86.6(2) . .
N4 C6 N3 C9 0.1(2) . .
N4 C6 N3 C5 -178.56(17) . .
C8 C9 N3 C6 -0.5(2) . .
C8 C9 N3 C5 178.24(18) . .
N2 C5 N3 C6 -87.2(2) . .
N2 C5 N3 C9 94.4(2) . .
N3 C6 N4 C8 0.2(2) . .
N3 C6 N4 C7 178.06(19) . .
C9 C8 N4 C6 -0.5(2) . .
C9 C8 N4 C7 -178.4(2) . .
N1 C1 S1 Ag1 74.65(18) . .
N2 C1 S1 Ag1 -106.07(17) . .
Br1 Ag1 S1 C1 136.14(7) . .
Br2 Ag1 S1 C1 -93.46(7) . .
Br2 Ag1 S1 C1 19.33(7) 2_667 .
Ag1 Ag1 S1 C1 -32.23(7) 2_667 .
